data_1522113
loop_
_publ_author_name
'Venturini, G.'
'Welter, R.'

_publ_section_title
;
 Single crystal refinement of tetragonal Tm3 (Ga, Ge)5 with anti-(Cr5 B3)
 structure
;
_journal_name_full 'Journal of Alloys Compd.'
_journal_page_first 9
_journal_page_last 11
_journal_volume 299
_journal_year 2000
_chemical_formula_sum 'Ga2 Ge3 Tm3'
_chemical_name_systematic 'Tm3 Ga2 Ge3'
_space_group_IT_number 140
_symmetry_space_group_name_Hall '-I 4 2c'
_symmetry_space_group_name_H-M 'I 4/m c m'
_cell_angle_alpha 90
_cell_angle_beta 90
_cell_angle_gamma 90
_cell_formula_units_Z 4
_cell_length_a 7.728
_cell_length_b 7.728
_cell_length_c 10.806
_cell_volume 645.356
_citation_journal_id_ASTM JALCEU
_cod_data_source_file Venturini_JALCEU_2000_1312.cif
_cod_data_source_block Ga2Ge3Tm3
_cod_original_cell_volume 645.3558
_cod_database_code 1522113

loop_
_symmetry_equiv_pos_as_xyz
x,y,z
-y,x,z
-x,-y,z
y,-x,z
x,-y,-z+1/2
y,x,-z+1/2
-x,y,-z+1/2
-y,-x,-z+1/2
-x,-y,-z
y,-x,-z
x,y,-z
-y,x,-z
-x,y,z-1/2
-y,-x,z-1/2
x,-y,z-1/2
y,x,z-1/2
x+1/2,y+1/2,z+1/2
-y+1/2,x+1/2,z+1/2
-x+1/2,-y+1/2,z+1/2
y+1/2,-x+1/2,z+1/2
x+1/2,-y+1/2,-z+1
y+1/2,x+1/2,-z+1
-x+1/2,y+1/2,-z+1
-y+1/2,-x+1/2,-z+1
-x+1/2,-y+1/2,-z+1/2
y+1/2,-x+1/2,-z+1/2
x+1/2,y+1/2,-z+1/2
-y+1/2,x+1/2,-z+1/2
-x+1/2,y+1/2,z
-y+1/2,-x+1/2,z
x+1/2,-y+1/2,z
y+1/2,x+1/2,z

loop_
_atom_site_label
_atom_site_type_symbol
_atom_site_fract_x
_atom_site_fract_y
_atom_site_fract_z
_atom_site_occupancy
_atom_site_U_iso_or_equiv
Ge1 Ge 0 0 0 1 0.0
Ge2 Ge 0.1438 0.6438 0.1866 0.5 0.0
Tm1 Tm 0 0 0.25 1 0.0
Ga1 Ga 0.1438 0.6438 0.1866 0.5 0.0
Tm2 Tm 0.3383 0.8383 0 1 0.0
